data_4516163
loop_
_publ_author_name
'Berdiell, Izar Capel'
'Kulak, Alexander N.'
'Warriner, Stuart L.'
'Halcrow, Malcolm A.'

_publ_section_title
;
 Heterometallic Coordination Polymer Gels Supported by
 2,4,6-Tris(pyrazol-1-yl)-1,3,5-triazine.
;
_journal_issue 12
_journal_name_full 'ACS omega'
_journal_page_first 18466
_journal_page_last 18474
_journal_paper_doi 10.1021/acsomega.8b02508
_journal_volume 3
_journal_year 2018
_chemical_formula_moiety 'C48 H37 Cu2 N36 O, 3(B F4), 6.25(C H3 N O2)'
_chemical_formula_sum 'C54.25 H55.75 B3 Cu2 F12 N42.25 O13.5'
_chemical_formula_weight 1903.17
_chemical_name_systematic
; 
[2,4-Di(pyrazol-1-yl)-6-hydroxy-1,3,5-triazinate]-tris[2,4,6-tri-
(pyrazol-1-yl)-1,3,5-triazine][1H-pyrazole]dicopper(II) 
tri(tetrafluoroborate) nitromethane (7/6.25) solvate
;
_space_group_IT_number 2
_space_group_name_Hall '-P 1'
_space_group_name_H-M_alt 'P -1'
_symmetry_cell_setting triclinic
_symmetry_space_group_name_H-M 'P -1'
_atom_sites_solution_hydrogens geom
_atom_sites_solution_primary direct
_atom_sites_solution_secondary difmap
_audit_creation_method SHELXL-97
_cell_angle_alpha 107.562(8)
_cell_angle_beta 91.665(6)
_cell_angle_gamma 106.956(6)
_cell_formula_units_Z 2
_cell_length_a 12.3764(7)
_cell_length_b 16.8545(14)
_cell_length_c 21.0272(19)
_cell_measurement_reflns_used 20456
_cell_measurement_temperature 120(2)
_cell_measurement_theta_max 73.62
_cell_measurement_theta_min 4.10
_cell_volume 3966.9(6)
_computing_cell_refinement 'CrysAlisPro, Agilent Technologies'
_computing_data_collection 'CrysAlisPro, Agilent Technologies'
_computing_data_reduction 'CrysAlisPro, Agilent Technologies'
_computing_molecular_graphics 'XSEED (Barbour, 2001)'
_computing_publication_material 'local program'
_computing_structure_refinement 'SHELXL-97 (Sheldrick, 1997)'
_computing_structure_solution 'SHELXS-97 (Sheldrick, 1990)'
_diffrn_ambient_temperature 120(2)
_diffrn_detector_area_resol_mean 5.3095
_diffrn_measured_fraction_theta_full 0.952
_diffrn_measured_fraction_theta_max 0.930
_diffrn_measurement_device_type 'SuperNova, Dual, Cu at zero, Atlas'
_diffrn_measurement_method '\w scans'
_diffrn_radiation_monochromator mirror
_diffrn_radiation_source 'SuperNova (Cu) X-ray Source'
_diffrn_radiation_type CuK\a
_diffrn_radiation_wavelength 1.54184
_diffrn_reflns_av_R_equivalents 0.0315
_diffrn_reflns_av_sigmaI/netI 0.0337
_diffrn_reflns_limit_h_max 14
_diffrn_reflns_limit_h_min -15
_diffrn_reflns_limit_k_max 20
_diffrn_reflns_limit_k_min -20
_diffrn_reflns_limit_l_max 25
_diffrn_reflns_limit_l_min -25
_diffrn_reflns_number 33988
_diffrn_reflns_theta_full 72.00
_diffrn_reflns_theta_max 74.20
_diffrn_reflns_theta_min 3.76
_diffrn_standards_decay_% 0
_diffrn_standards_interval_count 0
_diffrn_standards_interval_time 0
_diffrn_standards_number 0
_exptl_absorpt_coefficient_mu 1.682
_exptl_absorpt_correction_T_max 1.000
_exptl_absorpt_correction_T_min 0.619
_exptl_absorpt_correction_type multi-scan
_exptl_absorpt_process_details
; 
CrysAlisPro, Agilent Technologies,
Version 1.171.36.24 (release 03-12-2012 CrysAlis171 .NET)
Empirical absorption correction using spherical harmonics,
 implemented in SCALE3 ABSPACK scaling algorithm.
;
_exptl_crystal_colour blue
_exptl_crystal_density_diffrn 1.593
_exptl_crystal_density_method 'not measured'
_exptl_crystal_description lath
_exptl_crystal_F_000 1932
_exptl_crystal_size_max 0.33
_exptl_crystal_size_mid 0.20
_exptl_crystal_size_min 0.12
_refine_diff_density_max 1.674
_refine_diff_density_min -0.921
_refine_diff_density_rms 0.114
_refine_ls_extinction_method none
_refine_ls_goodness_of_fit_ref 1.033
_refine_ls_hydrogen_treatment constr
_refine_ls_matrix_type full
_refine_ls_number_parameters 1131
_refine_ls_number_reflns 15025
_refine_ls_number_restraints 93
_refine_ls_restrained_S_all 1.072
_refine_ls_R_factor_all 0.0805
_refine_ls_R_factor_gt 0.0742
_refine_ls_shift/su_max 0.002
_refine_ls_shift/su_mean 0.000
_refine_ls_structure_factor_coef Fsqd
_refine_ls_weighting_details 'calc w=1/[\s^2^(Fo^2^)+(0.1357P)^2^+8.3328P] where P=(Fo^2^+2Fc^2^)/3'
_refine_ls_weighting_scheme calc
_refine_ls_wR_factor_gt 0.2103
_refine_ls_wR_factor_ref 0.2185
_reflns_number_gt 13303
_reflns_number_total 15025
_reflns_threshold_expression >2sigma(I)
_cod_data_source_file ao8b02508_si_002.cif
_cod_data_source_block ic1-55cu
_cod_original_cell_volume 3966.9(5)
_cod_original_formula_sum 'C54.25 H55.75 B3 Cu2 F12 N42.25 O13.50'
_cod_database_code 4516163

loop_
_symmetry_equiv_pos_as_xyz
'x, y, z'
'-x, -y, -z'

loop_
_atom_site_label
_atom_site_type_symbol
_atom_site_fract_x
_atom_site_fract_y
_atom_site_fract_z
_atom_site_U_iso_or_equiv
_atom_site_adp_type
_atom_site_occupancy
_atom_site_symmetry_multiplicity
_atom_site_calc_flag
_atom_site_refinement_flags
_atom_site_disorder_assembly
_atom_site_disorder_group
Cu1 Cu 0.38914(4) 0.07083(3) 0.76409(3) 0.02470(15) Uani 1 1 d . . .
Cu2 Cu 0.73993(4) 0.40173(3) 0.73152(2) 0.02139(15) Uani 1 1 d . . .
N3 N 0.5195(2) 0.02701(19) 0.72671(15) 0.0227(6) Uani 1 1 d . . .
C4 C 0.5298(3) 0.0003(2) 0.66151(17) 0.0229(7) Uani 1 1 d . . .
N5 N 0.6206(2) -0.0136(2) 0.63456(15) 0.0250(6) Uani 1 1 d . . .
C6 C 0.7075(3) 0.0024(2) 0.68047(18) 0.0246(7) Uani 1 1 d . . .
N7 N 0.7108(3) 0.0315(2) 0.74710(15) 0.0257(6) Uani 1 1 d . . .
C8 C 0.6151(3) 0.0436(2) 0.76685(18) 0.0240(7) Uani 1 1 d . . .
N9 N 0.4359(2) -0.01278(19) 0.61757(15) 0.0234(6) Uani 1 1 d . . .
N10 N 0.3462(2) 0.0145(2) 0.64135(16) 0.0259(6) Uani 1 1 d . . .
C11 C 0.2777(3) -0.0017(3) 0.58651(19) 0.0284(8) Uani 1 1 d . . .
H11 H 0.2070 0.0098 0.5868 0.034 Uiso 1 1 calc R . .
C12 C 0.3216(3) -0.0380(3) 0.52737(19) 0.0304(8) Uani 1 1 d . . .
H12 H 0.2879 -0.0543 0.4822 0.036 Uiso 1 1 calc R . .
C13 C 0.4223(3) -0.0446(3) 0.54871(18) 0.0273(7) Uani 1 1 d . . .
H13 H 0.4734 -0.0669 0.5213 0.033 Uiso 1 1 calc R . .
N14 N 0.6134(3) 0.0785(2) 0.83483(15) 0.0266(6) Uani 1 1 d . . .
N15 N 0.5165(3) 0.0927(2) 0.85829(16) 0.0308(7) Uani 1 1 d . . .
C16 C 0.5453(4) 0.1288(3) 0.9240(2) 0.0396(9) Uani 1 1 d . . .
H16 H 0.4950 0.1461 0.9546 0.048 Uiso 1 1 calc R . .
C17 C 0.6596(4) 0.1386(3) 0.9433(2) 0.0449(11) Uani 1 1 d . . .
H17 H 0.6995 0.1633 0.9875 0.054 Uiso 1 1 calc R . .
C18 C 0.7007(3) 0.1057(3) 0.8858(2) 0.0360(9) Uani 1 1 d . . .
H18 H 0.7755 0.1020 0.8815 0.043 Uiso 1 1 calc R . .
N19 N 0.8071(3) -0.0097(2) 0.65798(15) 0.0263(6) Uani 1 1 d . . .
N20 N 0.8207(3) -0.0312(2) 0.59118(16) 0.0301(7) Uani 1 1 d . . .
C21 C 0.9272(3) -0.0309(3) 0.5904(2) 0.0357(9) Uani 1 1 d . . .
H21 H 0.9622 -0.0439 0.5506 0.043 Uiso 1 1 calc R . .
C22 C 0.9836(3) -0.0092(3) 0.6559(2) 0.0406(10) Uani 1 1 d . . .
H22 H 1.0603 -0.0046 0.6679 0.049 Uiso 1 1 calc R . .
C23 C 0.9049(3) 0.0036(3) 0.6976(2) 0.0336(8) Uani 1 1 d . . .
H23 H 0.9153 0.0189 0.7452 0.040 Uiso 1 1 calc R . .
N24 N 0.4150(2) 0.3302(2) 0.78656(15) 0.0247(6) Uani 1 1 d . . .
C25 C 0.3955(3) 0.2473(2) 0.78315(16) 0.0224(7) Uani 1 1 d . . .
N26 N 0.4614(2) 0.19757(19) 0.76559(14) 0.0224(6) Uani 1 1 d . . .
C27 C 0.5715(3) 0.2381(2) 0.75349(18) 0.0239(7) Uani 1 1 d . . .
N28 N 0.5966(2) 0.32499(19) 0.75449(14) 0.0218(6) Uani 1 1 d . . .
C29 C 0.5178(3) 0.3626(2) 0.77038(16) 0.0220(7) Uani 1 1 d . . .
N30 N 0.2907(2) 0.2068(2) 0.80069(15) 0.0244(6) Uani 1 1 d . . .
N31 N 0.2665(2) 0.1209(2) 0.79587(15) 0.0254(6) Uani 1 1 d . . .
C32 C 0.1643(3) 0.0993(3) 0.81591(19) 0.0290(8) Uani 1 1 d . . .
H32 H 0.1249 0.0430 0.8184 0.035 Uiso 1 1 calc R . .
C33 C 0.1225(3) 0.1710(3) 0.83295(18) 0.0297(8) Uani 1 1 d . . .
H33 H 0.0516 0.1723 0.8486 0.036 Uiso 1 1 calc R . .
C34 C 0.2050(3) 0.2390(3) 0.82247(18) 0.0273(7) Uani 1 1 d . . .
H34 H 0.2026 0.2968 0.8291 0.033 Uiso 1 1 calc R . .
N35 N 0.5459(2) 0.4491(2) 0.77069(15) 0.0239(6) Uani 1 1 d . . .
N36 N 0.6474(3) 0.4834(2) 0.75029(15) 0.0252(6) Uani 1 1 d . . .
C37 C 0.6550(3) 0.5654(3) 0.7574(2) 0.0321(8) Uani 1 1 d . . .
H37 H 0.7175 0.6061 0.7472 0.038 Uiso 1 1 calc R . .
C38 C 0.5576(4) 0.5846(3) 0.7820(2) 0.0360(9) Uani 1 1 d . . .
H38 H 0.5422 0.6387 0.7909 0.043 Uiso 1 1 calc R . .
C39 C 0.4900(3) 0.5093(3) 0.7902(2) 0.0316(8) Uani 1 1 d . . .
H39 H 0.4180 0.5006 0.8064 0.038 Uiso 1 1 calc R . .
O40 O 0.6408(2) 0.19945(18) 0.74297(17) 0.0360(7) Uani 1 1 d . . .
N41 N 0.7372(3) 0.4093(2) 0.61193(14) 0.0237(6) Uani 1 1 d . . .
C42 C 0.8258(3) 0.4759(2) 0.61011(17) 0.0235(7) Uani 1 1 d . . .
N43 N 0.8534(3) 0.5031(2) 0.55835(16) 0.0283(6) Uani 1 1 d . . .
C44 C 0.7776(3) 0.4574(3) 0.50378(18) 0.0279(7) Uani 1 1 d . . .
N45 N 0.6825(3) 0.3915(2) 0.49731(15) 0.0288(7) Uani 1 1 d . . .
C46 C 0.6695(3) 0.3697(2) 0.55322(17) 0.0246(7) Uani 1 1 d . . .
N47 N 0.8976(3) 0.5230(2) 0.67043(15) 0.0242(6) Uani 1 1 d . . .
N48 N 0.8788(3) 0.4986(2) 0.72636(15) 0.0236(6) Uani 1 1 d . . .
C49 C 0.9635(3) 0.5528(2) 0.77308(18) 0.0284(8) Uani 1 1 d . . .
H49 H 0.9725 0.5515 0.8177 0.034 Uiso 1 1 calc R . .
C50 C 1.0389(3) 0.6129(3) 0.7477(2) 0.0322(8) Uani 1 1 d . . .
H50 H 1.1066 0.6582 0.7712 0.039 Uiso 1 1 calc R . .
C51 C 0.9948(3) 0.5929(2) 0.6829(2) 0.0301(8) Uani 1 1 d . . .
H51 H 1.0256 0.6219 0.6521 0.036 Uiso 1 1 calc R . .
N52 N 0.5759(3) 0.2987(2) 0.54988(15) 0.0258(6) Uani 1 1 d . . .
N53 N 0.5587(3) 0.2699(2) 0.60420(16) 0.0304(7) Uani 1 1 d . . .
C54 C 0.4627(3) 0.2045(3) 0.5839(2) 0.0321(8) Uani 1 1 d . . .
H54 H 0.4283 0.1707 0.6111 0.039 Uiso 1 1 calc R . .
C55 C 0.4159(3) 0.1894(3) 0.5175(2) 0.0326(8) Uani 1 1 d . . .
H55 H 0.3475 0.1463 0.4929 0.039 Uiso 1 1 calc R . .
C56 C 0.4905(3) 0.2503(3) 0.49718(18) 0.0313(8) Uani 1 1 d . . .
H56 H 0.4850 0.2582 0.4545 0.038 Uiso 1 1 calc R . .
N57 N 0.8043(3) 0.4832(2) 0.44754(16) 0.0329(7) Uani 1 1 d . . .
N58 N 0.7349(3) 0.4423(3) 0.38755(18) 0.0414(9) Uani 1 1 d . . .
C59 C 0.7880(5) 0.4857(4) 0.3480(2) 0.0465(11) Uani 1 1 d . . .
H59 H 0.7609 0.4726 0.3021 0.056 Uiso 1 1 calc R . .
C60 C 0.8879(4) 0.5529(3) 0.3815(2) 0.0439(11) Uani 1 1 d . . .
H60 H 0.9389 0.5921 0.3634 0.053 Uiso 1 1 calc R . .
C61 C 0.8968(4) 0.5503(3) 0.4452(2) 0.0347(9) Uani 1 1 d . . .
H61 H 0.9554 0.5875 0.4809 0.042 Uiso 1 1 calc R . .
N62 N 0.8363(2) 0.39617(19) 0.83652(14) 0.0218(6) Uani 1 1 d . . .
C63 C 0.8717(3) 0.3266(2) 0.81938(16) 0.0214(7) Uani 1 1 d . . .
N64 N 0.9057(2) 0.2872(2) 0.85838(15) 0.0239(6) Uani 1 1 d . . .
C65 C 0.9011(3) 0.3272(2) 0.92320(17) 0.0232(7) Uani 1 1 d . . .
N66 N 0.8720(3) 0.3991(2) 0.94912(14) 0.0247(6) Uani 1 1 d . . .
C67 C 0.8411(3) 0.4304(2) 0.90323(17) 0.0230(7) Uani 1 1 d . . .
N68 N 0.8726(2) 0.28798(19) 0.75017(14) 0.0213(6) Uani 1 1 d . . .
N69 N 0.8224(2) 0.31269(19) 0.70431(14) 0.0215(6) Uani 1 1 d . . .
C70 C 0.8323(3) 0.2607(2) 0.64491(17) 0.0251(7) Uani 1 1 d . . .
H70 H 0.8045 0.2625 0.6030 0.030 Uiso 1 1 calc R . .
C71 C 0.8894(3) 0.2025(3) 0.65200(18) 0.0287(8) Uani 1 1 d . . .
H71 H 0.9076 0.1592 0.6172 0.034 Uiso 1 1 calc R . .
C72 C 0.9131(3) 0.2214(2) 0.71993(18) 0.0262(7) Uani 1 1 d . . .
H72 H 0.9509 0.1932 0.7417 0.031 Uiso 1 1 calc R . .
N73 N 0.8114(3) 0.5061(2) 0.92824(14) 0.0247(6) Uani 1 1 d . . .
N74 N 0.7756(3) 0.5436(2) 0.88582(16) 0.0316(7) Uani 1 1 d . . .
C75 C 0.7528(4) 0.6116(3) 0.9267(2) 0.0370(9) Uani 1 1 d . . .
H75 H 0.7263 0.6514 0.9119 0.044 Uiso 1 1 calc R . .
C76 C 0.7720(4) 0.6187(3) 0.9948(2) 0.0355(9) Uani 1 1 d . . .
H76 H 0.7611 0.6620 1.0328 0.043 Uiso 1 1 calc R . .
C77 C 0.8094(3) 0.5505(3) 0.99459(19) 0.0301(8) Uani 1 1 d . . .
H77 H 0.8300 0.5363 1.0327 0.036 Uiso 1 1 calc R . .
N78 N 0.9297(3) 0.2905(2) 0.96933(15) 0.0246(6) Uani 1 1 d . . .
N79 N 0.9590(3) 0.2147(2) 0.94915(16) 0.0285(6) Uani 1 1 d . . .
C80 C 0.9788(4) 0.2001(3) 1.0057(2) 0.0341(8) Uani 1 1 d . . .
H80 H 1.0017 0.1520 1.0082 0.041 Uiso 1 1 calc R . .
C81 C 0.9619(4) 0.2648(3) 1.0625(2) 0.0354(9) Uani 1 1 d . . .
H81 H 0.9708 0.2676 1.1083 0.043 Uiso 1 1 calc R . .
C82 C 0.9307(3) 0.3213(3) 1.03802(18) 0.0299(8) Uani 1 1 d . . .
H82 H 0.9129 0.3721 1.0631 0.036 Uiso 1 1 calc R . .
N83 N 0.2959(3) -0.0462(2) 0.76740(18) 0.0333(7) Uani 1 1 d . . .
N84 N 0.3027(4) -0.0750(3) 0.8185(2) 0.0638(14) Uani 1 1 d . . .
H84 H 0.3583 -0.0505 0.8522 0.077 Uiso 1 1 calc R . .
C85 C 0.2136(7) -0.1468(4) 0.8128(3) 0.080(2) Uani 1 1 d . . .
H85 H 0.1999 -0.1785 0.8438 0.096 Uiso 1 1 calc R . .
C86 C 0.1467(5) -0.1654(3) 0.7539(3) 0.0557(13) Uani 1 1 d . . .
H86 H 0.0777 -0.2120 0.7355 0.067 Uiso 1 1 calc R . .
C87 C 0.2012(4) -0.1020(3) 0.7275(2) 0.0382(9) Uani 1 1 d . . .
H87 H 0.1750 -0.0980 0.6860 0.046 Uiso 1 1 calc R . .
B88 B 0.4961(7) -0.1531(8) 0.8887(4) 0.135(6) Uani 1 1 d D . .
F89A F 0.5319(6) -0.1093(5) 0.8408(4) 0.0603(16) Uiso 0.50 1 d PD A 1
F90A F 0.4356(10) -0.0887(8) 0.9242(6) 0.125(4) Uiso 0.50 1 d PD A 1
F91A F 0.427(2) -0.2268(10) 0.8725(13) 0.301(15) Uiso 0.50 1 d PD A 1
F92A F 0.5859(11) -0.1163(11) 0.9399(7) 0.152(5) Uiso 0.50 1 d PD A 1
F89B F 0.5297(15) -0.0864(9) 0.8730(9) 0.180(8) Uiso 0.50 1 d PD A 2
F90B F 0.3897(9) -0.1775(9) 0.9058(6) 0.121(4) Uiso 0.50 1 d PD A 2
F91B F 0.4863(11) -0.2320(8) 0.8281(6) 0.133(4) Uiso 0.50 1 d PD A 2
F92B F 0.5674(8) -0.1720(7) 0.9293(5) 0.090(2) Uiso 0.50 1 d PD A 2
B93A B 0.8823(9) 0.2472(6) 0.4555(5) 0.031(2) Uiso 0.50 1 d PD B 1
F94A F 0.8619(5) 0.3017(4) 0.5128(2) 0.0341(11) Uiso 0.50 1 d PD B 1
F95A F 0.7707(9) 0.2015(8) 0.4177(6) 0.113(5) Uiso 0.50 1 d PD B 1
F96A F 0.9419(6) 0.2945(4) 0.4177(3) 0.0519(14) Uiso 0.50 1 d PD B 1
F97A F 0.9193(6) 0.1860(4) 0.4612(4) 0.0645(17) Uiso 0.50 1 d PD B 1
B93B B 0.8500(9) 0.2467(6) 0.4437(5) 0.030(2) Uiso 0.50 1 d PD C 2
F94B F 0.8555(15) 0.2782(10) 0.5097(6) 0.159(7) Uiso 0.50 1 d PD C 2
F95B F 0.7380(6) 0.2068(4) 0.4184(3) 0.0495(16) Uiso 0.50 1 d PD C 2
F96B F 0.8975(6) 0.3102(4) 0.4166(3) 0.0553(15) Uiso 0.50 1 d PD C 2
F97B F 0.8996(6) 0.1799(4) 0.4244(4) 0.0633(16) Uiso 0.50 1 d PD C 2
B97 B 1.1710(3) 0.4733(3) 0.8290(2) 0.0259(8) Uani 1 1 d . . .
F98 F 1.2512(2) 0.44653(18) 0.85762(13) 0.0418(6) Uani 1 1 d . . .
F99 F 1.0912(2) 0.48618(17) 0.87347(11) 0.0368(5) Uani 1 1 d . . .
F100 F 1.2265(3) 0.5516(2) 0.81845(15) 0.0543(7) Uani 1 1 d . . .
F101 F 1.1158(2) 0.4107(2) 0.76866(13) 0.0532(7) Uani 1 1 d . . .
C102 C 0.4828(6) 0.4518(6) 0.4020(4) 0.079(2) Uani 1 1 d . . .
H10A H 0.5148 0.4253 0.4303 0.119 Uiso 1 1 calc R . .
H10B H 0.4774 0.4173 0.3546 0.119 Uiso 1 1 calc R . .
H10C H 0.4068 0.4526 0.4132 0.119 Uiso 1 1 calc R . .
N103 N 0.5582(4) 0.5434(4) 0.4141(2) 0.0626(13) Uani 1 1 d . . .
O104 O 0.5519(5) 0.5753(3) 0.3704(2) 0.0814(14) Uani 1 1 d . . .
O105 O 0.6247(4) 0.5816(4) 0.4655(2) 0.0779(13) Uani 1 1 d . . .
N107 N 0.8237(5) 0.7249(4) 0.6409(3) 0.0795(17) Uani 1 1 d D . .
C06A C 0.8954(10) 0.8003(7) 0.6915(5) 0.087(3) Uiso 0.75 1 d PD D 1
H06A H 0.9231 0.8480 0.6726 0.131 Uiso 0.75 1 calc PR D 1
H06B H 0.9603 0.7868 0.7083 0.131 Uiso 0.75 1 calc PR D 1
H06C H 0.8524 0.8184 0.7286 0.131 Uiso 0.75 1 calc PR D 1
O08A O 0.7891(7) 0.6685(5) 0.6588(4) 0.090(2) Uiso 0.75 1 d PD D 1
O109 O 0.8185(7) 0.7468(5) 0.5838(4) 0.128(3) Uani 1 1 d D D .
C06B C 0.8802(19) 0.7684(13) 0.7005(7) 0.054(5) Uiso 0.25 1 d PD D 2
H06D H 0.9232 0.8280 0.7021 0.082 Uiso 0.25 1 calc PR D 2
H06E H 0.9329 0.7389 0.7103 0.082 Uiso 0.25 1 calc PR D 2
H06F H 0.8268 0.7712 0.7341 0.082 Uiso 0.25 1 calc PR D 2
O08B O 0.7603(11) 0.6433(7) 0.6299(7) 0.041(3) Uiso 0.25 1 d PD D 2
C110 C 0.1955(9) 0.2831(5) 0.6275(5) 0.094(3) Uani 1 1 d . . .
H11A H 0.1431 0.2891 0.5947 0.141 Uiso 1 1 calc R . .
H11B H 0.2742 0.3095 0.6207 0.141 Uiso 1 1 calc R . .
H11C H 0.1831 0.3130 0.6731 0.141 Uiso 1 1 calc R . .
N111 N 0.1748(3) 0.1900(3) 0.61842(18) 0.0409(8) Uani 1 1 d . . .
O112 O 0.1225(4) 0.1343(3) 0.5673(2) 0.0759(13) Uani 1 1 d . . .
O113 O 0.2129(4) 0.1717(3) 0.66327(18) 0.0589(10) Uani 1 1 d . . .
C114 C 0.5995(7) 0.2313(6) 0.3060(5) 0.072(2) Uiso 0.75 1 d PD E 1
H11D H 0.6336 0.2812 0.2904 0.108 Uiso 0.75 1 calc PR E 1
H11E H 0.6071 0.1778 0.2740 0.108 Uiso 0.75 1 calc PR E 1
H11F H 0.6387 0.2417 0.3503 0.108 Uiso 0.75 1 calc PR E 1
N115 N 0.4835(6) 0.2215(5) 0.3106(4) 0.0628(16) Uiso 0.75 1 d PD . .
O116 O 0.4079(8) 0.1793(7) 0.3249(5) 0.122(3) Uiso 0.75 1 d PD E 1
O117 O 0.4496(12) 0.2771(9) 0.2900(8) 0.191(6) Uiso 0.75 1 d PD E 1
C18A C 0.5875(9) 0.3604(7) 1.0276(4) 0.081(3) Uiso 0.75 1 d PD F 1
H18A H 0.5254 0.3381 1.0518 0.122 Uiso 0.75 1 calc PR F 1
H18B H 0.6172 0.4244 1.0465 0.122 Uiso 0.75 1 calc PR F 1
H18C H 0.6486 0.3355 1.0321 0.122 Uiso 0.75 1 calc PR F 1
N19A N 0.5457(5) 0.3357(5) 0.9580(3) 0.0564(15) Uiso 0.75 1 d PD F 1
O20A O 0.5860(7) 0.3473(5) 0.9115(4) 0.073(2) Uiso 0.75 1 d PD F 1
O21A O 0.4355(6) 0.2953(5) 0.9420(4) 0.095(2) Uiso 0.75 1 d PD F 1
C18B C 0.556(3) 0.3908(18) 1.0240(9) 0.072(7) Uiso 0.25 1 d PD G 2
H18D H 0.5837 0.3457 1.0322 0.107 Uiso 0.25 1 calc PR G 2
H18E H 0.4791 0.3841 1.0374 0.107 Uiso 0.25 1 calc PR G 2
H18F H 0.6070 0.4490 1.0502 0.107 Uiso 0.25 1 calc PR G 2
N19B N 0.551(2) 0.3814(15) 0.9535(9) 0.076(6) Uiso 0.25 1 d PD G 2
O20B O 0.5963(10) 0.3293(8) 0.9136(6) 0.024(3) Uiso 0.25 1 d PD G 2
O21B O 0.516(3) 0.430(2) 0.9334(14) 0.154(13) Uiso 0.25 1 d PD G 2
C22A C 0.790(2) -0.1431(18) 0.827(3) 0.25(2) Uiso 0.50 1 d PD H 1
H22A H 0.7416 -0.1107 0.8165 0.373 Uiso 0.50 1 calc PR H 1
H22B H 0.7566 -0.1705 0.8604 0.373 Uiso 0.50 1 calc PR H 1
H22C H 0.7939 -0.1887 0.7864 0.373 Uiso 0.50 1 calc PR H 1
N23A N 0.9042(9) -0.0827(8) 0.8555(6) 0.058(3) Uiso 0.50 1 d PD H 1
O24A O 0.9266(8) -0.0071(6) 0.8604(5) 0.063(2) Uiso 0.50 1 d PD H 1
O25A O 0.9742(11) -0.1135(9) 0.8712(7) 0.101(4) Uiso 0.50 1 d PD H 1
C22B C 0.7717(8) -0.1433(7) 0.8223(7) 0.052(3) Uiso 0.50 1 d PD I 2
H22D H 0.7516 -0.0994 0.8069 0.078 Uiso 0.50 1 calc PR I 2
H22E H 0.7324 -0.1500 0.8611 0.078 Uiso 0.50 1 calc PR I 2
H22F H 0.7487 -0.1996 0.7858 0.078 Uiso 0.50 1 calc PR I 2
N23B N 0.8921(9) -0.1154(9) 0.8414(7) 0.067(3) Uiso 0.50 1 d PD I 2
O24B O 0.9458(10) -0.0399(7) 0.8441(6) 0.087(3) Uiso 0.50 1 d PD I 2
O25B O 0.9349(11) -0.1609(9) 0.8594(7) 0.101(4) Uiso 0.50 1 d PD I 2
C26A C 0.740(3) 0.0096(17) 1.0092(16) 0.084(8) Uiso 0.25 1 d PD J 1
H26A H 0.6710 0.0120 1.0301 0.126 Uiso 0.25 1 calc PR J 1
H26B H 0.7249 -0.0009 0.9608 0.126 Uiso 0.25 1 calc PR J 1
H26C H 0.8009 0.0655 1.0296 0.126 Uiso 0.25 1 calc PR J 1
N27A N 0.7771(12) -0.0639(11) 1.0199(7) 0.036(3) Uiso 0.25 1 d PD J 1
O28A O 0.8568(19) -0.0712(18) 0.9946(13) 0.114(8) Uiso 0.25 1 d PD J 1
O29A O 0.7283(12) -0.0949(9) 1.0597(7) 0.050(3) Uiso 0.25 1 d PD J 1
C26B C 0.8027(19) -0.0288(10) 1.0227(11) 0.050(5) Uiso 0.25 1 d PD K 2
H26D H 0.8540 -0.0180 0.9895 0.075 Uiso 0.25 1 calc PR K 2
H26E H 0.8438 0.0028 1.0681 0.075 Uiso 0.25 1 calc PR K 2
H26F H 0.7379 -0.0082 1.0171 0.075 Uiso 0.25 1 calc PR K 2
N27B N 0.7623(12) -0.1209(9) 1.0131(7) 0.039(3) Uiso 0.25 1 d PD K 2
O28B O 0.7943(16) -0.1659(11) 0.9647(8) 0.073(5) Uiso 0.25 1 d PD K 2
O29B O 0.7011(17) -0.1605(13) 1.0418(10) 0.089(6) Uiso 0.25 1 d PD K 2

loop_
_atom_site_aniso_label
_atom_site_aniso_U_11
_atom_site_aniso_U_22
_atom_site_aniso_U_33
_atom_site_aniso_U_23
_atom_site_aniso_U_13
_atom_site_aniso_U_12
Cu1 0.0181(3) 0.0243(3) 0.0298(3) 0.0081(2) 0.0070(2) 0.0042(2)
Cu2 0.0187(3) 0.0218(3) 0.0226(3) 0.0075(2) 0.00414(19) 0.00452(19)
N3 0.0182(13) 0.0228(14) 0.0248(14) 0.0071(12) 0.0021(11) 0.0039(11)
C4 0.0215(16) 0.0201(15) 0.0239(16) 0.0053(13) 0.0014(13) 0.0040(13)
N5 0.0199(14) 0.0266(15) 0.0245(14) 0.0036(12) 0.0003(11) 0.0066(12)
C6 0.0219(16) 0.0241(16) 0.0244(16) 0.0052(14) 0.0011(13) 0.0049(13)
N7 0.0218(14) 0.0284(15) 0.0243(14) 0.0064(12) 0.0007(11) 0.0067(12)
C8 0.0222(16) 0.0207(16) 0.0259(17) 0.0066(14) 0.0009(13) 0.0034(13)
N9 0.0181(13) 0.0263(15) 0.0239(14) 0.0067(12) 0.0017(11) 0.0058(11)
N10 0.0172(13) 0.0281(15) 0.0292(15) 0.0078(13) 0.0023(11) 0.0040(11)
C11 0.0189(16) 0.0309(18) 0.0329(19) 0.0105(16) -0.0006(14) 0.0043(14)
C12 0.0231(17) 0.037(2) 0.0279(18) 0.0103(16) -0.0017(14) 0.0052(15)
C13 0.0239(17) 0.0330(19) 0.0219(16) 0.0062(15) 0.0019(13) 0.0071(15)
N14 0.0228(14) 0.0292(15) 0.0231(14) 0.0067(12) 0.0014(11) 0.0031(12)
N15 0.0276(16) 0.0363(17) 0.0257(15) 0.0068(14) 0.0063(12) 0.0088(13)
C16 0.037(2) 0.048(2) 0.0273(19) 0.0052(18) 0.0081(16) 0.0105(19)
C17 0.037(2) 0.060(3) 0.0229(19) 0.0033(19) -0.0012(16) 0.005(2)
C18 0.0275(19) 0.045(2) 0.0259(18) 0.0058(17) -0.0022(15) 0.0044(17)
N19 0.0205(14) 0.0320(16) 0.0233(14) 0.0042(13) 0.0006(11) 0.0090(12)
N20 0.0242(15) 0.0362(17) 0.0246(15) 0.0031(13) 0.0023(12) 0.0086(13)
C21 0.0264(19) 0.044(2) 0.032(2) 0.0033(18) 0.0051(15) 0.0140(17)
C22 0.0227(19) 0.058(3) 0.037(2) 0.007(2) 0.0015(16) 0.0162(18)
C23 0.0231(18) 0.046(2) 0.0290(19) 0.0076(17) -0.0008(14) 0.0131(16)
N24 0.0197(14) 0.0259(15) 0.0250(14) 0.0043(12) 0.0051(11) 0.0061(11)
C25 0.0174(15) 0.0263(17) 0.0187(15) 0.0031(13) 0.0017(12) 0.0043(13)
N26 0.0180(13) 0.0236(14) 0.0225(14) 0.0051(12) 0.0045(11) 0.0041(11)
C27 0.0174(16) 0.0258(17) 0.0273(17) 0.0084(14) 0.0056(13) 0.0049(13)
N28 0.0191(13) 0.0236(14) 0.0199(13) 0.0045(11) 0.0025(10) 0.0055(11)
C29 0.0230(16) 0.0230(16) 0.0162(14) 0.0026(13) 0.0012(12) 0.0059(13)
N30 0.0170(13) 0.0285(15) 0.0228(14) 0.0033(12) 0.0039(11) 0.0053(11)
N31 0.0180(13) 0.0280(15) 0.0273(15) 0.0078(12) 0.0055(11) 0.0039(12)
C32 0.0200(16) 0.0348(19) 0.0274(17) 0.0079(15) 0.0043(13) 0.0040(14)
C33 0.0198(16) 0.039(2) 0.0250(17) 0.0046(16) 0.0053(13) 0.0077(15)
C34 0.0222(17) 0.0329(19) 0.0232(16) 0.0025(15) 0.0042(13) 0.0100(15)
N35 0.0217(14) 0.0252(15) 0.0241(14) 0.0067(12) 0.0052(11) 0.0077(12)
N36 0.0226(14) 0.0273(15) 0.0261(14) 0.0101(12) 0.0046(11) 0.0066(12)
C37 0.033(2) 0.0289(19) 0.035(2) 0.0129(16) 0.0036(16) 0.0090(16)
C38 0.041(2) 0.0286(19) 0.042(2) 0.0118(17) 0.0074(18) 0.0159(17)
C39 0.0285(19) 0.0317(19) 0.037(2) 0.0100(17) 0.0052(15) 0.0137(16)
O40 0.0213(13) 0.0289(14) 0.0627(19) 0.0195(14) 0.0159(12) 0.0092(11)
N41 0.0234(14) 0.0269(15) 0.0196(13) 0.0070(12) 0.0026(11) 0.0064(12)
C42 0.0248(17) 0.0237(16) 0.0223(16) 0.0073(14) 0.0054(13) 0.0080(14)
N43 0.0315(16) 0.0315(16) 0.0239(15) 0.0114(13) 0.0070(12) 0.0103(13)
C44 0.0348(19) 0.0321(19) 0.0239(17) 0.0125(15) 0.0090(14) 0.0170(16)
N45 0.0312(16) 0.0349(17) 0.0221(14) 0.0100(13) 0.0022(12) 0.0124(14)
C46 0.0262(17) 0.0289(18) 0.0196(15) 0.0067(14) 0.0032(13) 0.0112(14)
N47 0.0231(14) 0.0248(14) 0.0233(14) 0.0096(12) 0.0043(11) 0.0034(12)
N48 0.0244(14) 0.0241(14) 0.0207(13) 0.0079(12) 0.0040(11) 0.0044(12)
C49 0.0283(18) 0.0272(18) 0.0234(17) 0.0050(14) 0.0006(14) 0.0028(15)
C50 0.0300(19) 0.0271(18) 0.0315(19) 0.0067(16) 0.0028(15) 0.0002(15)
C51 0.0302(19) 0.0238(17) 0.0306(18) 0.0077(15) 0.0057(15) 0.0013(15)
N52 0.0243(15) 0.0301(15) 0.0198(14) 0.0063(12) -0.0009(11) 0.0061(12)
N53 0.0299(16) 0.0336(17) 0.0225(14) 0.0099(13) -0.0005(12) 0.0021(13)
C54 0.0282(19) 0.0316(19) 0.0302(19) 0.0073(16) 0.0013(15) 0.0032(15)
C55 0.0268(18) 0.0311(19) 0.0313(19) 0.0009(16) -0.0031(15) 0.0067(15)
C56 0.0307(19) 0.037(2) 0.0199(16) 0.0035(15) -0.0045(14) 0.0080(16)
N57 0.0421(19) 0.0422(19) 0.0230(15) 0.0158(14) 0.0092(13) 0.0201(15)
N58 0.050(2) 0.057(2) 0.0262(17) 0.0188(17) 0.0066(15) 0.0237(19)
C59 0.060(3) 0.068(3) 0.031(2) 0.028(2) 0.018(2) 0.037(3)
C60 0.057(3) 0.057(3) 0.044(2) 0.035(2) 0.028(2) 0.034(2)
C61 0.041(2) 0.039(2) 0.036(2) 0.0190(18) 0.0170(17) 0.0226(18)
N62 0.0189(13) 0.0230(14) 0.0195(13) 0.0039(11) 0.0024(10) 0.0035(11)
C63 0.0154(14) 0.0267(17) 0.0186(15) 0.0054(13) 0.0021(11) 0.0034(13)
N64 0.0212(14) 0.0270(15) 0.0213(14) 0.0063(12) 0.0029(11) 0.0057(11)
C65 0.0177(15) 0.0280(17) 0.0206(16) 0.0075(14) 0.0005(12) 0.0026(13)
N66 0.0238(14) 0.0293(15) 0.0197(13) 0.0068(12) 0.0028(11) 0.0074(12)
C67 0.0170(15) 0.0282(17) 0.0208(15) 0.0072(14) 0.0022(12) 0.0033(13)
N68 0.0180(13) 0.0250(14) 0.0180(13) 0.0054(11) 0.0011(10) 0.0042(11)
N69 0.0176(13) 0.0254(14) 0.0198(13) 0.0077(12) 0.0023(10) 0.0037(11)
C70 0.0247(17) 0.0292(18) 0.0188(15) 0.0065(14) 0.0028(13) 0.0058(14)
C71 0.0314(19) 0.0307(19) 0.0226(17) 0.0037(15) 0.0048(14) 0.0128(15)
C72 0.0243(17) 0.0265(17) 0.0271(17) 0.0056(15) 0.0036(13) 0.0103(14)
N73 0.0261(15) 0.0267(15) 0.0191(13) 0.0050(12) 0.0020(11) 0.0077(12)
N74 0.0385(18) 0.0334(17) 0.0240(15) 0.0080(14) 0.0010(13) 0.0145(14)
C75 0.044(2) 0.037(2) 0.031(2) 0.0065(17) -0.0001(17) 0.0195(19)
C76 0.038(2) 0.040(2) 0.0246(18) -0.0008(17) 0.0035(15) 0.0184(18)
C77 0.0328(19) 0.0327(19) 0.0209(17) 0.0033(15) 0.0039(14) 0.0101(16)
N78 0.0243(14) 0.0290(15) 0.0194(14) 0.0062(12) 0.0008(11) 0.0090(12)
N79 0.0283(16) 0.0324(16) 0.0265(15) 0.0095(13) 0.0029(12) 0.0120(13)
C80 0.037(2) 0.039(2) 0.0304(19) 0.0145(17) 0.0023(16) 0.0150(17)
C81 0.042(2) 0.044(2) 0.0229(18) 0.0141(17) 0.0018(15) 0.0132(18)
C82 0.0317(19) 0.036(2) 0.0205(16) 0.0076(15) 0.0022(14) 0.0106(16)
N83 0.0300(16) 0.0295(16) 0.0390(18) 0.0133(14) 0.0108(14) 0.0047(13)
N84 0.067(3) 0.052(3) 0.055(3) 0.027(2) -0.014(2) -0.014(2)
C85 0.094(5) 0.064(4) 0.061(3) 0.037(3) -0.005(3) -0.024(3)
C86 0.045(3) 0.041(3) 0.068(3) 0.018(2) 0.002(2) -0.004(2)
C87 0.035(2) 0.029(2) 0.045(2) 0.0101(18) -0.0003(18) 0.0039(16)
B88 0.063(5) 0.27(2) 0.064(5) 0.078(9) 0.004(4) 0.025(8)
B97 0.0247(19) 0.029(2) 0.0198(17) 0.0052(16) 0.0042(14) 0.0059(16)
F98 0.0368(13) 0.0534(15) 0.0424(13) 0.0142(12) 0.0107(10) 0.0254(12)
F99 0.0304(12) 0.0534(15) 0.0286(11) 0.0098(11) 0.0059(9) 0.0197(11)
F100 0.0551(17) 0.0515(16) 0.0513(16) 0.0291(14) -0.0008(13) -0.0026(13)
F101 0.0490(16) 0.0572(17) 0.0278(12) -0.0069(12) 0.0002(11) 0.0011(13)
C102 0.052(3) 0.113(6) 0.068(4) 0.042(4) -0.001(3) 0.008(4)
N103 0.062(3) 0.092(4) 0.044(2) 0.015(3) 0.007(2) 0.047(3)
O104 0.102(4) 0.081(3) 0.070(3) 0.024(2) -0.006(3) 0.044(3)
O105 0.084(3) 0.093(3) 0.052(2) 0.005(2) -0.006(2) 0.042(3)
N107 0.066(3) 0.084(4) 0.113(5) 0.054(4) 0.025(3) 0.036(3)
O109 0.123(6) 0.126(6) 0.134(6) 0.068(5) -0.004(5) 0.012(5)
C110 0.146(8) 0.062(4) 0.110(6) 0.049(4) 0.072(6) 0.061(5)
N111 0.043(2) 0.051(2) 0.0318(18) 0.0088(17) 0.0078(15) 0.0235(18)
O112 0.077(3) 0.094(3) 0.044(2) 0.003(2) -0.016(2) 0.032(3)
O113 0.078(3) 0.060(2) 0.0374(18) 0.0106(16) -0.0045(17) 0.025(2)

loop_
_atom_type_symbol
_atom_type_description
_atom_type_scat_dispersion_real
_atom_type_scat_dispersion_imag
_atom_type_scat_source
C C 0.0181 0.0091 'International Tables Vol C Tables 4.2.6.8 and 6.1.1.4'
H H 0.0000 0.0000 'International Tables Vol C Tables 4.2.6.8 and 6.1.1.4'
N N 0.0311 0.0180 'International Tables Vol C Tables 4.2.6.8 and 6.1.1.4'
O O 0.0492 0.0322 'International Tables Vol C Tables 4.2.6.8 and 6.1.1.4'
Cu Cu -1.9646 0.5888 'International Tables Vol C Tables 4.2.6.8 and 6.1.1.4'
B B 0.0090 0.0039 'International Tables Vol C Tables 4.2.6.8 and 6.1.1.4'
F F 0.0727 0.0534 'International Tables Vol C Tables 4.2.6.8 and 6.1.1.4'

loop_
_geom_angle_atom_site_label_1
_geom_angle_atom_site_label_2
_geom_angle_atom_site_label_3
_geom_angle
N31 Cu1 N83 90.74(14)
N31 Cu1 N3 174.88(12)
N83 Cu1 N3 93.66(13)
N31 Cu1 N26 79.55(12)
N83 Cu1 N26 170.29(13)
N3 Cu1 N26 96.01(12)
N31 Cu1 N15 108.74(12)
N83 Cu1 N15 91.73(13)
N3 Cu1 N15 73.75(11)
N26 Cu1 N15 91.78(12)
N31 Cu1 N10 105.09(11)
N83 Cu1 N10 89.06(13)
N3 Cu1 N10 72.41(11)
N26 Cu1 N10 93.06(11)
N15 Cu1 N10 146.14(11)
N36 Cu2 N69 174.37(12)
N36 Cu2 N48 91.15(13)
N69 Cu2 N48 91.45(12)
N36 Cu2 N28 79.90(12)
N69 Cu2 N28 98.24(12)
N48 Cu2 N28 167.56(12)
N36 Cu2 N62 113.19(11)
N69 Cu2 N62 71.77(11)
N48 Cu2 N62 90.69(11)
N28 Cu2 N62 85.01(10)
N36 Cu2 N41 87.49(11)
N69 Cu2 N41 88.68(11)
N48 Cu2 N41 70.35(11)
N28 Cu2 N41 117.41(10)
N62 Cu2 N41 152.64(10)
C4 N3 C8 113.6(3)
C4 N3 Cu1 123.7(2)
C8 N3 Cu1 120.8(2)
N5 C4 N3 126.9(3)
N5 C4 N9 116.9(3)
N3 C4 N9 116.2(3)
C4 N5 C6 112.8(3)
N5 C6 N7 127.0(3)
N5 C6 N19 117.8(3)
N7 C6 N19 115.1(3)
C8 N7 C6 113.5(3)
N7 C8 N3 126.1(3)
N7 C8 N14 117.3(3)
N3 C8 N14 116.6(3)
C13 N9 N10 111.8(3)
C13 N9 C4 127.6(3)
N10 N9 C4 120.3(3)
C11 N10 N9 104.1(3)
C11 N10 Cu1 149.5(3)
N9 N10 Cu1 106.4(2)
N10 C11 C12 112.3(3)
N10 C11 H11 123.9
C12 C11 H11 123.9
C13 C12 C11 105.3(3)
C13 C12 H12 127.3
C11 C12 H12 127.3
C12 C13 N9 106.6(3)
C12 C13 H13 126.7
N9 C13 H13 126.7
N15 N14 C18 111.9(3)
N15 N14 C8 119.9(3)
C18 N14 C8 128.2(3)
C16 N15 N14 104.1(3)
C16 N15 Cu1 146.5(3)
N14 N15 Cu1 107.2(2)
N15 C16 C17 111.8(4)
N15 C16 H16 124.1
C17 C16 H16 124.1
C18 C17 C16 105.7(4)
C18 C17 H17 127.1
C16 C17 H17 127.1
C17 C18 N14 106.4(4)
C17 C18 H18 126.8
N14 C18 H18 126.8
N20 N19 C23 111.9(3)
N20 N19 C6 122.0(3)
C23 N19 C6 126.0(3)
C21 N20 N19 104.0(3)
N20 C21 C22 112.2(4)
N20 C21 H21 123.9
C22 C21 H21 123.9
C23 C22 C21 105.3(4)
C23 C22 H22 127.4
C21 C22 H22 127.4
C22 C23 N19 106.7(3)
C22 C23 H23 126.6
N19 C23 H23 126.6
C25 N24 C29 110.7(3)
N26 C25 N24 129.0(3)
N26 C25 N30 115.3(3)
N24 C25 N30 115.8(3)
C25 N26 C27 116.9(3)
C25 N26 Cu1 114.2(2)
C27 N26 Cu1 128.8(2)
O40 C27 N28 122.0(3)
O40 C27 N26 121.2(3)
N28 C27 N26 116.7(3)
C29 N28 C27 117.2(3)
C29 N28 Cu2 114.4(2)
C27 N28 Cu2 128.4(2)
N28 C29 N24 129.2(3)
N28 C29 N35 115.5(3)
N24 C29 N35 115.3(3)
C34 N30 N31 112.2(3)
C34 N30 C25 130.6(3)
N31 N30 C25 117.3(3)
C32 N31 N30 105.1(3)
C32 N31 Cu1 141.2(3)
N30 N31 Cu1 113.7(2)
N31 C32 C33 110.7(3)
N31 C32 H32 124.6
C33 C32 H32 124.6
C34 C33 C32 106.1(3)
C34 C33 H33 127.0
C32 C33 H33 127.0
N30 C34 C33 105.9(3)
N30 C34 H34 127.1
C33 C34 H34 127.1
N36 N35 C39 111.5(3)
N36 N35 C29 117.5(3)
C39 N35 C29 131.0(3)
C37 N36 N35 105.5(3)
C37 N36 Cu2 141.4(3)
N35 N36 Cu2 112.5(2)
N36 C37 C38 110.8(4)
N36 C37 H37 124.6
C38 C37 H37 124.6
C39 C38 C37 105.7(4)
C39 C38 H38 127.1
C37 C38 H38 127.1
N35 C39 C38 106.5(4)
N35 C39 H39 126.7
C38 C39 H39 126.7
C42 N41 C46 112.6(3)
C42 N41 Cu2 108.9(2)
C46 N41 Cu2 138.3(2)
N43 C42 N41 128.0(3)
N43 C42 N47 116.1(3)
N41 C42 N47 115.9(3)
C42 N43 C44 112.2(3)
N45 C44 N43 127.9(3)
N45 C44 N57 118.0(3)
N43 C44 N57 114.1(3)
C44 N45 C46 112.4(3)
N45 C46 N41 126.8(3)
N45 C46 N52 116.3(3)
N41 C46 N52 116.8(3)
N48 N47 C51 110.6(3)
N48 N47 C42 120.8(3)
C51 N47 C42 128.5(3)
C49 N48 N47 105.8(3)
C49 N48 Cu2 130.3(2)
N47 N48 Cu2 123.7(2)
N48 C49 C50 110.8(3)
N48 C49 H49 124.6
C50 C49 H49 124.6
C51 C50 C49 105.7(3)
C51 C50 H50 127.1
C49 C50 H50 127.1
C50 C51 N47 107.0(3)
C50 C51 H51 126.5
N47 C51 H51 126.5
N53 N52 C56 111.8(3)
N53 N52 C46 120.0(3)
C56 N52 C46 128.2(3)
C54 N53 N52 103.4(3)
N53 C54 C55 113.3(4)
N53 C54 H54 123.4
C55 C54 H54 123.4
C56 C55 C54 104.4(3)
C56 C55 H55 127.8
C54 C55 H55 127.8
C55 C56 N52 107.1(3)
C55 C56 H56 126.4
N52 C56 H56 126.4
N58 N57 C61 112.8(3)
N58 N57 C44 121.1(4)
C61 N57 C44 126.1(4)
C59 N58 N57 102.8(4)
N58 C59 C60 112.7(4)
N58 C59 H59 123.7
C60 C59 H59 123.7
C61 C60 C59 105.7(4)
C61 C60 H60 127.2
C59 C60 H60 127.2
C60 C61 N57 106.1(4)
C60 C61 H61 127.0
N57 C61 H61 127.0
C63 N62 C67 112.1(3)
C63 N62 Cu2 107.7(2)
C67 N62 Cu2 138.3(2)
N62 C63 N64 129.1(3)
N62 C63 N68 115.9(3)
N64 C63 N68 115.0(3)
C63 N64 C65 111.3(3)
N66 C65 N64 127.3(3)
N66 C65 N78 115.4(3)
N64 C65 N78 117.3(3)
C67 N66 C65 113.6(3)
N66 C67 N62 126.5(3)
N66 C67 N73 115.4(3)
N62 C67 N73 118.1(3)
C72 N68 N69 111.5(3)
C72 N68 C63 127.7(3)
N69 N68 C63 120.6(3)
C70 N69 N68 105.2(3)
C70 N69 Cu2 132.4(2)
N68 N69 Cu2 122.1(2)
N69 C70 C71 111.2(3)
N69 C70 H70 124.4
C71 C70 H70 124.4
C72 C71 C70 105.2(3)
C72 C71 H71 127.4
C70 C71 H71 127.4
N68 C72 C71 107.0(3)
N68 C72 H72 126.5
C71 C72 H72 126.5
N74 N73 C77 112.1(3)
N74 N73 C67 120.9(3)
C77 N73 C67 127.0(3)
C75 N74 N73 103.8(3)
N74 C75 C76 112.5(4)
N74 C75 H75 123.7
C76 C75 H75 123.7
C77 C76 C75 105.4(4)
C77 C76 H76 127.3
C75 C76 H76 127.3
C76 C77 N73 106.1(3)
C76 C77 H77 126.9
N73 C77 H77 126.9
N79 N78 C82 112.1(3)
N79 N78 C65 121.4(3)
C82 N78 C65 126.4(3)
C80 N79 N78 103.8(3)
N79 C80 C81 112.2(4)
N79 C80 H80 123.9
C81 C80 H80 123.9
C82 C81 C80 105.7(3)
C82 C81 H81 127.1
C80 C81 H81 127.1
C81 C82 N78 106.1(4)
C81 C82 H82 126.9
N78 C82 H82 126.9
N84 N83 C87 105.4(4)
N84 N83 Cu1 125.0(3)
C87 N83 Cu1 128.2(3)
N83 N84 C85 111.4(4)
N83 N84 H84 124.3
C85 N84 H84 124.3
N84 C85 C86 107.1(5)
N84 C85 H85 126.5
C86 C85 H85 126.5
C87 C86 C85 104.6(5)
C87 C86 H86 127.7
C85 C86 H86 127.7
N83 C87 C86 111.5(4)
N83 C87 H87 124.3
C86 C87 H87 124.3
F91A B88 F92A 127.5(15)
F91A B88 F89A 122.1(14)
F92A B88 F89A 104.3(9)
F91A B88 F90A 107.4(14)
F92A B88 F90A 91.7(9)
F89A B88 F90A 93.4(9)
F89B B88 F90B 119.8(13)
F89B B88 F92B 120.1(12)
F90B B88 F92B 108.1(8)
F89B B88 F91B 109.2(11)
F90B B88 F91B 99.5(9)
F92B B88 F91B 95.2(9)
F97A B93A F94A 117.0(8)
F97A B93A F96A 114.7(8)
F94A B93A F96A 110.5(7)
F97A B93A F95A 104.2(8)
F94A B93A F95A 103.6(8)
F96A B93A F95A 105.2(9)
F94B B93B F96B 112.1(10)
F94B B93B F95B 107.4(10)
F96B B93B F95B 110.4(8)
F94B B93B F97B 111.6(11)
F96B B93B F97B 110.3(7)
F95B B93B F97B 104.7(7)
F101 B97 F100 109.8(3)
F101 B97 F98 110.7(4)
F100 B97 F98 108.6(3)
F101 B97 F99 109.3(3)
F100 B97 F99 109.5(3)
F98 B97 F99 108.9(3)
N103 C102 H10A 109.5
N103 C102 H10B 109.5
H10A C102 H10B 109.5
N103 C102 H10C 109.5
H10A C102 H10C 109.5
H10B C102 H10C 109.5
O104 N103 O105 122.9(6)
O104 N103 C102 117.2(5)
O105 N103 C102 119.8(5)
O08A N107 C06B 88.2(11)
O08A N107 O08B 29.5(6)
C06B N107 O08B 117.7(11)
O08A N107 O109 139.7(8)
C06B N107 O109 132.0(11)
O08B N107 O109 110.3(8)
O08A N107 C06A 113.4(8)
C06B N107 C06A 25.3(10)
O08B N107 C06A 142.8(9)
O109 N107 C06A 106.9(7)
N107 C06A H06A 109.5
N107 C06A H06B 109.5
H06A C06A H06B 109.5
N107 C06A H06C 109.5
H06A C06A H06C 109.5
H06B C06A H06C 109.5
N107 C06B H06D 109.5
N107 C06B H06E 109.5
H06D C06B H06E 109.5
N107 C06B H06F 109.5
H06D C06B H06F 109.5
H06E C06B H06F 109.5
N111 C110 H11A 109.5
N111 C110 H11B 109.5
H11A C110 H11B 109.5
N111 C110 H11C 109.5
H11A C110 H11C 109.5
H11B C110 H11C 109.5
O113 N111 O112 121.6(5)
O113 N111 C110 117.6(5)
O112 N111 C110 120.8(6)
N115 C114 H11D 109.5
N115 C114 H11E 109.5
H11D C114 H11E 109.5
N115 C114 H11F 109.5
H11D C114 H11F 109.5
H11E C114 H11F 109.5
O116 N115 O117 107.0(9)
O116 N115 C114 140.2(9)
O117 N115 C114 112.8(9)
N19A C18A H18A 109.5
N19A C18A H18B 109.5
H18A C18A H18B 109.5
N19A C18A H18C 109.5
H18A C18A H18C 109.5
H18B C18A H18C 109.5
O20A N19A O21A 110.1(7)
O20A N19A C18A 134.3(8)
O21A N19A C18A 115.5(7)
N19B C18B H18D 109.5
N19B C18B H18E 109.5
H18D C18B H18E 109.5
N19B C18B H18F 109.5
H18D C18B H18F 109.5
H18E C18B H18F 109.5
O21B N19B O20B 119.5(17)
O21B N19B C18B 119.1(17)
O20B N19B C18B 120.9(16)
N23A C22A H22A 109.5
N23A C22A H22B 109.5
H22A C22A H22B 109.5
N23A C22A H22C 109.5
H22A C22A H22C 109.5
H22B C22A H22C 109.5
O24A N23A O25A 122.7(12)
O24A N23A C22A 120.0(14)
O25A N23A C22A 117.3(15)
N23B C22B H22D 109.5
N23B C22B H22E 109.5
H22D C22B H22E 109.5
N23B C22B H22F 109.5
H22D C22B H22F 109.5
H22E C22B H22F 109.5
O25B N23B O24B 122.6(12)
O25B N23B C22B 120.3(12)
O24B N23B C22B 116.7(10)
N27A C26A H26A 109.5
N27A C26A H26B 109.5
H26A C26A H26B 109.5
N27A C26A H26C 109.5
H26A C26A H26C 109.5
H26B C26A H26C 109.5
O28A N27A O29A 132.3(16)
O28A N27A C26A 112.4(15)
O29A N27A C26A 114.5(13)
N27B C26B H26D 109.5
N27B C26B H26E 109.5
H26D C26B H26E 109.5
N27B C26B H26F 109.5
H26D C26B H26F 109.5
H26E C26B H26F 109.5
O29B N27B O28B 114.6(15)
O29B N27B C26B 131.2(15)
O28B N27B C26B 114.2(13)

loop_
_geom_bond_atom_site_label_1
_geom_bond_atom_site_label_2
_geom_bond_distance
Cu1 N31 1.982(3)
Cu1 N83 1.997(3)
Cu1 N3 2.046(3)
Cu1 N26 2.051(3)
Cu1 N15 2.363(3)
Cu1 N10 2.448(3)
Cu2 N36 1.995(3)
Cu2 N69 2.007(3)
Cu2 N48 2.027(3)
Cu2 N28 2.035(3)
Cu2 N62 2.518(3)
Cu2 N41 2.556(3)
N3 C4 1.330(5)
N3 C8 1.340(5)
C4 N5 1.322(5)
C4 N9 1.385(4)
N5 C6 1.332(5)
C6 N7 1.332(5)
C6 N19 1.381(5)
N7 C8 1.318(5)
C8 N14 1.375(5)
N9 C13 1.370(5)
N9 N10 1.373(4)
N10 C11 1.319(5)
C11 C12 1.410(6)
C11 H11 0.9500
C12 C13 1.359(5)
C12 H12 0.9500
C13 H13 0.9500
N14 N15 1.367(4)
N14 C18 1.369(5)
N15 C16 1.320(5)
C16 C17 1.409(7)
C16 H16 0.9500
C17 C18 1.351(6)
C17 H17 0.9500
C18 H18 0.9500
N19 N20 1.369(4)
N19 C23 1.371(5)
N20 C21 1.318(5)
C21 C22 1.416(6)
C21 H21 0.9500
C22 C23 1.350(6)
C22 H22 0.9500
C23 H23 0.9500
N24 C25 1.326(5)
N24 C29 1.328(5)
C25 N26 1.317(5)
C25 N30 1.395(4)
N26 C27 1.404(4)
C27 O40 1.208(5)
C27 N28 1.399(5)
N28 C29 1.310(5)
C29 N35 1.394(5)
N30 C34 1.357(5)
N30 N31 1.362(4)
N31 C32 1.328(5)
C32 C33 1.404(6)
C32 H32 0.9500
C33 C34 1.374(6)
C33 H33 0.9500
C34 H34 0.9500
N35 N36 1.361(4)
N35 C39 1.362(5)
N36 C37 1.320(5)
C37 C38 1.410(6)
C37 H37 0.9500
C38 C39 1.365(6)
C38 H38 0.9500
C39 H39 0.9500
N41 C42 1.333(5)
N41 C46 1.337(5)
C42 N43 1.320(5)
C42 N47 1.394(5)
N43 C44 1.332(5)
C44 N45 1.331(5)
C44 N57 1.395(5)
N45 C46 1.335(5)
C46 N52 1.384(5)
N47 N48 1.364(4)
N47 C51 1.368(5)
N48 C49 1.319(5)
C49 C50 1.409(5)
C49 H49 0.9500
C50 C51 1.357(6)
C50 H50 0.9500
C51 H51 0.9500
N52 N53 1.368(4)
N52 C56 1.376(5)
N53 C54 1.316(5)
C54 C55 1.415(6)
C54 H54 0.9500
C55 C56 1.350(6)
C55 H55 0.9500
C56 H56 0.9500
N57 N58 1.368(5)
N57 C61 1.369(6)
N58 C59 1.334(6)
C59 C60 1.399(8)
C59 H59 0.9500
C60 C61 1.355(6)
C60 H60 0.9500
C61 H61 0.9500
N62 C63 1.324(5)
N62 C67 1.338(4)
C63 N64 1.327(5)
C63 N68 1.405(4)
N64 C65 1.337(5)
C65 N66 1.328(5)
C65 N78 1.385(4)
N66 C67 1.326(5)
C67 N73 1.385(5)
N68 C72 1.353(5)
N68 N69 1.360(4)
N69 C70 1.325(5)
C70 C71 1.403(5)
C70 H70 0.9500
C71 C72 1.369(5)
C71 H71 0.9500
C72 H72 0.9500
N73 N74 1.368(4)
N73 C77 1.375(5)
N74 C75 1.319(6)
C75 C76 1.406(6)
C75 H75 0.9500
C76 C77 1.358(6)
C76 H76 0.9500
C77 H77 0.9500
N78 N79 1.377(4)
N78 C82 1.378(5)
N79 C80 1.314(5)
C80 C81 1.422(6)
C80 H80 0.9500
C81 C82 1.350(6)
C81 H81 0.9500
C82 H82 0.9500
N83 N84 1.314(6)
N83 C87 1.336(5)
N84 C85 1.350(7)
N84 H84 0.8800
C85 C86 1.367(9)
C85 H85 0.9500
C86 C87 1.366(7)
C86 H86 0.9500
C87 H87 0.9500
B88 F91A 1.223(14)
B88 F92A 1.380(13)
B88 F89A 1.429(11)
B88 F90A 1.521(13)
B88 F89B 1.226(13)
B88 F90B 1.354(12)
B88 F92B 1.374(11)
B88 F91B 1.510(13)
B93A F97A 1.278(11)
B93A F94A 1.358(10)
B93A F96A 1.374(10)
B93A F95A 1.442(13)
B93B F94B 1.321(13)
B93B F96B 1.354(10)
B93B F95B 1.362(12)
B93B F97B 1.396(11)
B97 F101 1.383(5)
B97 F100 1.385(5)
B97 F98 1.393(5)
B97 F99 1.397(5)
C102 N103 1.493(9)
C102 H10A 0.9800
C102 H10B 0.9800
C102 H10C 0.9800
N103 O104 1.207(7)
N103 O105 1.216(6)
N107 O08A 1.102(8)
N107 C06B 1.302(13)
N107 O08B 1.314(11)
N107 O109 1.363(8)
N107 C06A 1.417(10)
C06A H06A 0.9800
C06A H06B 0.9800
C06A H06C 0.9800
C06B H06D 0.9800
C06B H06E 0.9800
C06B H06F 0.9800
C110 N111 1.465(7)
C110 H11A 0.9800
C110 H11B 0.9800
C110 H11C 0.9800
N111 O113 1.201(5)
N111 O112 1.204(6)
C114 N115 1.406(9)
C114 H11D 0.9800
C114 H11E 0.9800
C114 H11F 0.9800
N115 O116 1.109(9)
N115 O117 1.306(12)
C18A N19A 1.430(10)
C18A H18A 0.9800
C18A H18B 0.9800
C18A H18C 0.9800
N19A O20A 1.154(8)
N19A O21A 1.315(9)
C18B N19B 1.440(17)
C18B H18D 0.9800
C18B H18E 0.9800
C18B H18F 0.9800
N19B O21B 1.203(17)
N19B O20B 1.289(16)
C22A N23A 1.464(15)
C22A H22A 0.9800
C22A H22B 0.9800
C22A H22C 0.9800
N23A O24A 1.194(13)
N23A O25A 1.215(12)
C22B N23B 1.431(13)
C22B H22D 0.9800
C22B H22E 0.9800
C22B H22F 0.9800
N23B O25B 1.189(12)
N23B O24B 1.235(13)
C26A N27A 1.513(16)
C26A H26A 0.9800
C26A H26B 0.9800
C26A H26C 0.9800
N27A O28A 1.154(15)
N27A O29A 1.204(14)
C26B N27B 1.433(15)
C26B H26D 0.9800
C26B H26E 0.9800
C26B H26F 0.9800
N27B O29B 1.164(14)
N27B O28B 1.225(15)

loop_
_geom_hbond_atom_site_label_D
_geom_hbond_atom_site_label_H
_geom_hbond_atom_site_label_A
_geom_hbond_distance_DH
_geom_hbond_distance_HA
_geom_hbond_distance_DA
_geom_hbond_angle_DHA
N84 H84 F90A 0.88 2.12 2.832(13) 137.6
